data_4336435
loop_
_publ_author_name
'Vadapalli Chandrasekhar'
'Sourav Das'
'Atanu Dey'
'Sakiat Hossain'
'Jean-Pascal Sutter'

_publ_contact_author_address
;Department of Chemistry
Indian Institute of Technology Kanpur
Kanpur 208016
Uttarpradesh
India
;
_publ_contact_author_email vc@iitk.ac.in
_publ_contact_author_fax '+91-512-259 7436'
_publ_contact_author_name 'Prof. V. Chandrasekhar'
_publ_contact_author_phone '+91-512-259 7259'
_publ_section_title
;
 Tetranuclear Lanthanide (III) Complexes Containing Dimeric Subunits:
 Single-Molecule Magnet Behavior for the Dy4 Analogue
;
_journal_name_full 'Inorganic Chemistry'
_journal_page_first 11956
_journal_page_last 11965
_journal_paper_doi 10.1021/ic401652f
_journal_volume 52
_journal_year 2013
_chemical_formula_moiety 'C90 H108 Dy4 N12 O28, 2(C H Cl3)'
_chemical_formula_sum 'C92 H110 Cl6 Dy4 N12 O28'
_chemical_formula_weight 2694.62
_chemical_name_systematic
;
 ?
;
_space_group_IT_number 61
_symmetry_cell_setting orthorhombic
_symmetry_space_group_name_Hall '-P 2ac 2ab'
_symmetry_space_group_name_H-M 'P b c a'
_atom_sites_solution_hydrogens geom
_atom_sites_solution_primary direct
_atom_sites_solution_secondary difmap
_audit_creation_method SHELXL-97
_cell_angle_alpha 90.000(5)
_cell_angle_beta 90.000(5)
_cell_angle_gamma 90.000(5)
_cell_formula_units_Z 4
_cell_length_a 24.962(5)
_cell_length_b 15.241(5)
_cell_length_c 27.609(5)
_cell_measurement_reflns_used 6723
_cell_measurement_temperature 293(2)
_cell_measurement_theta_max 27.37
_cell_measurement_theta_min 2.23
_cell_volume 10504(4)
_computing_cell_refinement 'Bruker SMART'
_computing_data_collection 'Bruker SMART'
_computing_data_reduction 'Bruker SAINT'
_computing_molecular_graphics 'Bruker SHELXTL'
_computing_publication_material 'Bruker SHELXTL'
_computing_structure_refinement 'Bruker SHELXTL'
_computing_structure_solution 'Bruker SHELXTL'
_diffrn_ambient_temperature 293(2)
_diffrn_measured_fraction_theta_full 0.995
_diffrn_measured_fraction_theta_max 0.995
_diffrn_radiation_monochromator graphite
_diffrn_radiation_source 'fine-focus sealed tube'
_diffrn_radiation_type MoK\a
_diffrn_radiation_wavelength 0.71069
_diffrn_reflns_av_R_equivalents 0.0738
_diffrn_reflns_av_sigmaI/netI 0.0541
_diffrn_reflns_limit_h_max 18
_diffrn_reflns_limit_h_min -29
_diffrn_reflns_limit_k_max 18
_diffrn_reflns_limit_k_min -17
_diffrn_reflns_limit_l_max 32
_diffrn_reflns_limit_l_min -28
_diffrn_reflns_number 52537
_diffrn_reflns_theta_full 25.03
_diffrn_reflns_theta_max 25.03
_diffrn_reflns_theta_min 4.16
_exptl_absorpt_coefficient_mu 3.044
_exptl_absorpt_correction_T_max 1
_exptl_absorpt_correction_T_min 0.785256
_exptl_absorpt_correction_type empirical
_exptl_absorpt_process_details sadabs
_exptl_crystal_colour colourless
_exptl_crystal_density_diffrn 1.704
_exptl_crystal_description block
_exptl_crystal_F_000 5344
_exptl_crystal_size_max 0.052
_exptl_crystal_size_mid 0.036
_exptl_crystal_size_min 0.019
_refine_diff_density_max 2.377
_refine_diff_density_min -1.312
_refine_diff_density_rms 0.164
_refine_ls_extinction_method none
_refine_ls_goodness_of_fit_ref 1.049
_refine_ls_hydrogen_treatment mixed
_refine_ls_matrix_type full
_refine_ls_number_parameters 657
_refine_ls_number_reflns 9229
_refine_ls_number_restraints 4
_refine_ls_restrained_S_all 1.048
_refine_ls_R_factor_all 0.0679
_refine_ls_R_factor_gt 0.0464
_refine_ls_shift/su_max 0.002
_refine_ls_shift/su_mean 0.000
_refine_ls_structure_factor_coef Fsqd
_refine_ls_weighting_details 'calc w=1/[\s^2^(Fo^2^)+(0.0628P)^2^+18.3647P] where P=(Fo^2^+2Fc^2^)/3'
_refine_ls_weighting_scheme calc
_refine_ls_wR_factor_gt 0.1128
_refine_ls_wR_factor_ref 0.1257
_reflns_number_gt 6871
_reflns_number_total 9229
_reflns_threshold_expression >2sigma(I)
_cod_data_source_file ic401652f_si_001_1.cif
_cod_data_source_block Dy4
_cod_database_code 4336435

loop_
_symmetry_equiv_pos_as_xyz
'x, y, z'
'-x+1/2, -y, z+1/2'
'x+1/2, -y+1/2, -z'
'-x, y+1/2, -z+1/2'
'-x, -y, -z'
'x-1/2, y, -z-1/2'
'-x-1/2, y-1/2, z'
'x, -y-1/2, z-1/2'

loop_
_atom_site_label
_atom_site_type_symbol
_atom_site_fract_x
_atom_site_fract_y
_atom_site_fract_z
_atom_site_U_iso_or_equiv
_atom_site_adp_type
_atom_site_occupancy
_atom_site_symmetry_multiplicity
_atom_site_calc_flag
_atom_site_refinement_flags
Dy1 Dy 0.581734(13) 0.27005(2) 0.666612(11) 0.02208(11) Uani 1 1 d .
Dy2 Dy 0.587449(12) 0.089059(19) 0.569397(11) 0.01966(11) Uani 1 1 d .
Cl1 Cl 0.66571(13) 0.6567(2) 0.61292(11) 0.0827(9) Uani 1 1 d .
Cl2 Cl 0.55292(12) 0.7080(2) 0.61706(10) 0.0834(9) Uani 1 1 d .
Cl3 Cl 0.62813(10) 0.77548(15) 0.68618(9) 0.0569(6) Uani 1 1 d .
O1 O 0.5981(2) 0.4037(3) 0.71099(18) 0.0311(12) Uani 1 1 d D
H1 H 0.5707(9) 0.432(3) 0.702(3) 0.047 Uiso 1 1 d D
O2 O 0.63886(18) 0.1896(3) 0.61599(15) 0.0228(10) Uani 1 1 d .
O3 O 0.62323(18) -0.0420(3) 0.54353(15) 0.0233(10) Uani 1 1 d .
O4 O 0.6214(2) -0.2065(3) 0.51931(18) 0.0366(13) Uani 1 1 d .
O5 O 0.3849(2) -0.0224(3) 0.35496(16) 0.0273(11) Uani 1 1 d D
H5 H 0.3599(18) -0.052(4) 0.3420(11) 0.041 Uiso 1 1 d D
O6 O 0.57161(19) 0.0798(3) 0.48268(16) 0.0231(10) Uani 1 1 d .
O7 O 0.53356(17) 0.1553(3) 0.62908(15) 0.0208(10) Uani 1 1 d .
O8 O 0.52032(19) 0.1781(3) 0.72081(16) 0.0260(11) Uani 1 1 d .
O9 O 0.57097(19) 0.3348(3) 0.59183(17) 0.0280(11) Uani 1 1 d .
O10 O 0.57623(18) 0.2288(3) 0.53666(16) 0.0254(11) Uani 1 1 d .
O11 O 0.5007(2) 0.3401(3) 0.67812(17) 0.0295(11) Uani 1 1 d .
O12 O 0.5097(2) 0.4807(3) 0.69507(19) 0.0393(13) Uani 1 1 d .
O13 O 0.63111(19) 0.2072(3) 0.72594(17) 0.0303(11) Uani 1 1 d .
O14 O 0.6816(2) 0.0919(3) 0.70707(18) 0.0373(13) Uani 1 1 d .
N1 N 0.6689(2) 0.3426(4) 0.6510(2) 0.0279(14) Uani 1 1 d .
N2 N 0.7057(2) 0.1934(4) 0.5584(2) 0.0281(14) Uani 1 1 d .
N3 N 0.6816(2) 0.1151(4) 0.5428(2) 0.0266(13) Uani 1 1 d .
N4 N 0.4749(2) 0.0483(3) 0.39227(19) 0.0223(13) Uani 1 1 d .
N5 N 0.4824(2) 0.0969(3) 0.49064(19) 0.0208(12) Uani 1 1 d .
H5A H 0.4512 0.0998 0.4775 0.025 Uiso 1 1 calc R
N6 N 0.4889(2) 0.1020(3) 0.54044(19) 0.0193(12) Uani 1 1 d .
C1 C 0.6464(3) 0.4545(5) 0.7081(3) 0.040(2) Uani 1 1 d D
H1A H 0.6637 0.4552 0.7396 0.048 Uiso 1 1 calc R
H1B H 0.6376 0.5145 0.6996 0.048 Uiso 1 1 calc R
C2 C 0.6835(3) 0.4181(5) 0.6719(3) 0.0324(18) Uani 1 1 d .
C3 C 0.7308(3) 0.4601(5) 0.6601(3) 0.0340(18) Uani 1 1 d .
H3 H 0.7411 0.5110 0.6761 0.041 Uiso 1 1 calc R
C4 C 0.7623(3) 0.4251(5) 0.6242(3) 0.0363(19) Uani 1 1 d .
H4 H 0.7939 0.4532 0.6152 0.044 Uiso 1 1 calc R
C5 C 0.7472(3) 0.3483(5) 0.6014(3) 0.0314(17) Uani 1 1 d .
H5B H 0.7678 0.3244 0.5766 0.038 Uiso 1 1 calc R
C6 C 0.7008(3) 0.3082(5) 0.6165(2) 0.0263(16) Uani 1 1 d .
C7 C 0.6801(3) 0.2246(4) 0.5955(2) 0.0244(15) Uani 1 1 d .
C8 C 0.7117(3) 0.0728(5) 0.5132(3) 0.0322(18) Uani 1 1 d .
H8 H 0.7426 0.1008 0.5023 0.039 Uiso 1 1 calc R
C9 C 0.7016(3) -0.0144(5) 0.4954(3) 0.0340(18) Uani 1 1 d .
C10 C 0.7397(3) -0.0482(5) 0.4620(3) 0.0377(19) Uani 1 1 d .
H10 H 0.7666 -0.0119 0.4502 0.045 Uiso 1 1 calc R
C11 C 0.7370(3) -0.1354(5) 0.4468(3) 0.040(2) Uani 1 1 d .
H11 H 0.7611 -0.1567 0.4239 0.048 Uiso 1 1 calc R
C12 C 0.6980(3) -0.1901(5) 0.4662(3) 0.0377(19) Uani 1 1 d .
H12 H 0.6969 -0.2489 0.4573 0.045 Uiso 1 1 calc R
C13 C 0.6609(3) -0.1578(4) 0.4987(2) 0.0236(15) Uani 1 1 d .
C14 C 0.6608(3) -0.0680(5) 0.5138(3) 0.0277(17) Uani 1 1 d .
C15 C 0.6141(4) -0.2938(5) 0.5002(4) 0.064(3) Uani 1 1 d .
H15A H 0.6095 -0.2907 0.4657 0.096 Uiso 1 1 calc R
H15B H 0.5830 -0.3200 0.5146 0.096 Uiso 1 1 calc R
H15C H 0.6451 -0.3287 0.5075 0.096 Uiso 1 1 calc R
C16 C 0.4216(3) 0.0099(5) 0.3200(3) 0.0321(18) Uani 1 1 d D
H16A H 0.4042 0.0544 0.3004 0.039 Uiso 1 1 calc R
H16B H 0.4323 -0.0376 0.2987 0.039 Uiso 1 1 calc R
C17 C 0.4704(3) 0.0485(4) 0.3436(2) 0.0252(16) Uani 1 1 d .
C18 C 0.5098(3) 0.0814(4) 0.3134(3) 0.0284(17) Uani 1 1 d .
H18 H 0.5051 0.0809 0.2800 0.034 Uiso 1 1 calc R
C19 C 0.5554(3) 0.1143(5) 0.3330(3) 0.0316(17) Uani 1 1 d .
H19 H 0.5828 0.1350 0.3132 0.038 Uiso 1 1 calc R
C20 C 0.5609(3) 0.1167(4) 0.3826(2) 0.0252(15) Uani 1 1 d .
H20 H 0.5916 0.1397 0.3969 0.030 Uiso 1 1 calc R
C21 C 0.5199(3) 0.0844(4) 0.4106(2) 0.0217(15) Uani 1 1 d .
C22 C 0.5270(3) 0.0872(4) 0.4638(3) 0.0239(16) Uani 1 1 d .
C23 C 0.4450(3) 0.1063(4) 0.5652(2) 0.0232(15) Uani 1 1 d .
H23 H 0.4131 0.1034 0.5479 0.028 Uiso 1 1 calc R
C24 C 0.4410(3) 0.1152(4) 0.6168(2) 0.0223(15) Uani 1 1 d .
C25 C 0.3905(3) 0.1006(4) 0.6384(3) 0.0245(15) Uani 1 1 d .
H25 H 0.3615 0.0855 0.6190 0.029 Uiso 1 1 calc R
C26 C 0.3836(3) 0.1083(4) 0.6873(3) 0.0284(16) Uani 1 1 d .
H26 H 0.3504 0.0961 0.7010 0.034 Uiso 1 1 calc R
C27 C 0.4258(3) 0.1340(4) 0.7164(3) 0.0270(16) Uani 1 1 d .
H27 H 0.4208 0.1403 0.7496 0.032 Uiso 1 1 calc R
C28 C 0.4753(3) 0.1504(4) 0.6962(2) 0.0212(15) Uani 1 1 d .
C29 C 0.4846(3) 0.1401(4) 0.6457(2) 0.0195(15) Uani 1 1 d .
C30 C 0.5146(3) 0.1933(5) 0.7716(2) 0.0297(17) Uani 1 1 d .
H30A H 0.5485 0.2106 0.7850 0.045 Uiso 1 1 calc R
H30B H 0.5026 0.1404 0.7872 0.045 Uiso 1 1 calc R
H30C H 0.4888 0.2391 0.7769 0.045 Uiso 1 1 calc R
C31 C 0.5767(3) 0.3069(4) 0.5491(3) 0.0246(15) Uani 1 1 d .
C32 C 0.5840(3) 0.3762(5) 0.5086(3) 0.0349(19) Uani 1 1 d .
C33 C 0.6242(4) 0.3424(6) 0.4726(3) 0.053(2) Uani 1 1 d .
H33A H 0.6592 0.3423 0.4870 0.079 Uiso 1 1 calc R
H33B H 0.6243 0.3796 0.4445 0.079 Uiso 1 1 calc R
H33C H 0.6147 0.2838 0.4632 0.079 Uiso 1 1 calc R
C34 C 0.5298(4) 0.3818(6) 0.4830(3) 0.058(3) Uani 1 1 d .
H34A H 0.5194 0.3244 0.4722 0.086 Uiso 1 1 calc R
H34B H 0.5326 0.4205 0.4557 0.086 Uiso 1 1 calc R
H34C H 0.5034 0.4040 0.5052 0.086 Uiso 1 1 calc R
C35 C 0.6008(5) 0.4642(5) 0.5294(3) 0.062(3) Uani 1 1 d .
H35A H 0.5804 0.4762 0.5581 0.093 Uiso 1 1 calc R
H35B H 0.5943 0.5095 0.5059 0.093 Uiso 1 1 calc R
H35C H 0.6382 0.4627 0.5373 0.093 Uiso 1 1 calc R
C36 C 0.4832(3) 0.4172(5) 0.6782(3) 0.0296(17) Uani 1 1 d .
C37 C 0.4281(3) 0.4326(5) 0.6568(3) 0.0344(19) Uani 1 1 d .
C38 C 0.4298(5) 0.4007(7) 0.6051(3) 0.067(3) Uani 1 1 d .
H38A H 0.4587 0.4291 0.5883 0.100 Uiso 1 1 calc R
H38B H 0.3965 0.4143 0.5893 0.100 Uiso 1 1 calc R
H38C H 0.4353 0.3383 0.6047 0.100 Uiso 1 1 calc R
C39 C 0.3867(4) 0.3779(6) 0.6861(4) 0.056(3) Uani 1 1 d .
H39A H 0.3945 0.3165 0.6826 0.083 Uiso 1 1 calc R
H39B H 0.3513 0.3895 0.6741 0.083 Uiso 1 1 calc R
H39C H 0.3886 0.3938 0.7197 0.083 Uiso 1 1 calc R
C40 C 0.4123(4) 0.5301(6) 0.6583(3) 0.051(2) Uani 1 1 d .
H40A H 0.4099 0.5491 0.6914 0.076 Uiso 1 1 calc R
H40B H 0.3782 0.5378 0.6427 0.076 Uiso 1 1 calc R
H40C H 0.4389 0.5642 0.6417 0.076 Uiso 1 1 calc R
C41 C 0.6710(3) 0.1572(5) 0.7319(3) 0.0321(17) Uani 1 1 d .
C42 C 0.7095(3) 0.1805(5) 0.7734(3) 0.0359(18) Uani 1 1 d .
C43 C 0.7313(3) 0.0948(6) 0.7969(3) 0.049(2) Uani 1 1 d .
H43A H 0.7023 0.0634 0.8119 0.073 Uiso 1 1 calc R
H43B H 0.7576 0.1094 0.8210 0.073 Uiso 1 1 calc R
H43C H 0.7475 0.0587 0.7725 0.073 Uiso 1 1 calc R
C44 C 0.7569(4) 0.2269(6) 0.7495(3) 0.056(3) Uani 1 1 d .
H44A H 0.7720 0.1896 0.7251 0.085 Uiso 1 1 calc R
H44B H 0.7835 0.2398 0.7735 0.085 Uiso 1 1 calc R
H44C H 0.7448 0.2806 0.7349 0.085 Uiso 1 1 calc R
C45 C 0.6815(4) 0.2352(6) 0.8129(3) 0.060(3) Uani 1 1 d .
H45A H 0.6665 0.2872 0.7986 0.090 Uiso 1 1 calc R
H45B H 0.7071 0.2515 0.8372 0.090 Uiso 1 1 calc R
H45C H 0.6534 0.2011 0.8274 0.090 Uiso 1 1 calc R
C46 C 0.6188(4) 0.7401(6) 0.6269(3) 0.056(2) Uani 1 1 d .
H46 H 0.6261 0.7900 0.6055 0.067 Uiso 1 1 calc R

loop_
_atom_site_aniso_label
_atom_site_aniso_U_11
_atom_site_aniso_U_22
_atom_site_aniso_U_33
_atom_site_aniso_U_23
_atom_site_aniso_U_13
_atom_site_aniso_U_12
Dy1 0.02225(19) 0.01918(18) 0.02481(19) -0.00365(12) 0.00273(14) -0.00118(14)
Dy2 0.01874(18) 0.01715(17) 0.02309(18) -0.00219(12) -0.00031(14) 0.00063(13)
Cl1 0.076(2) 0.0776(19) 0.095(2) -0.0212(16) -0.0036(17) 0.0240(16)
Cl2 0.0603(18) 0.124(3) 0.0664(17) -0.0090(17) 0.0032(15) -0.0130(18)
Cl3 0.0552(15) 0.0533(14) 0.0620(15) 0.0064(11) 0.0002(12) 0.0033(11)
O1 0.031(3) 0.025(3) 0.037(3) -0.012(2) 0.004(2) -0.002(2)
O2 0.019(3) 0.026(3) 0.024(2) -0.002(2) 0.002(2) -0.002(2)
O3 0.024(3) 0.020(2) 0.026(3) -0.0032(19) 0.000(2) 0.002(2)
O4 0.040(3) 0.022(3) 0.048(3) -0.007(2) -0.003(3) 0.007(2)
O5 0.027(3) 0.025(3) 0.029(3) -0.002(2) -0.005(2) -0.003(2)
O6 0.024(3) 0.018(2) 0.027(3) -0.0023(19) -0.003(2) -0.001(2)
O7 0.015(2) 0.025(2) 0.023(2) -0.0021(19) 0.002(2) -0.0048(19)
O8 0.026(3) 0.027(3) 0.025(3) 0.001(2) 0.002(2) 0.001(2)
O9 0.032(3) 0.022(3) 0.031(3) -0.003(2) 0.003(2) 0.001(2)
O10 0.029(3) 0.020(3) 0.027(3) -0.001(2) 0.000(2) -0.002(2)
O11 0.030(3) 0.021(3) 0.038(3) -0.003(2) 0.006(2) 0.004(2)
O12 0.045(4) 0.026(3) 0.047(3) -0.007(2) 0.003(3) -0.001(3)
O13 0.022(3) 0.037(3) 0.032(3) 0.005(2) 0.002(2) 0.001(2)
O14 0.033(3) 0.038(3) 0.041(3) -0.007(2) -0.010(3) 0.004(3)
N1 0.023(3) 0.025(3) 0.036(3) -0.004(3) 0.002(3) -0.002(3)
N2 0.025(3) 0.024(3) 0.035(3) -0.006(3) 0.003(3) -0.006(3)
N3 0.023(3) 0.031(3) 0.026(3) -0.009(3) -0.001(3) 0.002(3)
N4 0.025(3) 0.015(3) 0.026(3) 0.000(2) 0.000(3) 0.004(2)
N5 0.019(3) 0.020(3) 0.023(3) 0.000(2) -0.003(2) 0.000(2)
N6 0.021(3) 0.014(3) 0.023(3) -0.002(2) -0.005(2) -0.001(2)
C1 0.037(5) 0.033(4) 0.051(5) -0.025(4) 0.007(4) -0.004(4)
C2 0.033(4) 0.026(4) 0.038(4) -0.009(3) 0.009(4) -0.014(3)
C3 0.035(5) 0.032(4) 0.035(4) -0.005(3) 0.001(4) -0.013(4)
C4 0.036(5) 0.038(5) 0.035(4) -0.002(3) 0.009(4) -0.021(4)
C5 0.021(4) 0.038(4) 0.035(4) -0.003(3) 0.008(3) 0.001(3)
C6 0.026(4) 0.033(4) 0.020(4) -0.005(3) 0.001(3) 0.001(3)
C7 0.023(4) 0.028(4) 0.022(4) 0.002(3) -0.001(3) -0.004(3)
C8 0.027(4) 0.040(5) 0.029(4) -0.006(3) 0.004(3) -0.009(3)
C9 0.029(4) 0.039(4) 0.034(4) -0.010(3) 0.001(4) 0.009(4)
C10 0.029(4) 0.042(5) 0.042(5) -0.016(4) 0.007(4) 0.005(4)
C11 0.021(4) 0.054(5) 0.044(5) -0.020(4) -0.004(4) 0.010(4)
C12 0.033(5) 0.037(5) 0.043(5) -0.018(4) -0.010(4) 0.005(4)
C13 0.023(4) 0.021(3) 0.026(4) -0.001(3) -0.013(3) 0.007(3)
C14 0.020(4) 0.034(4) 0.029(4) -0.002(3) -0.013(3) 0.007(3)
C15 0.072(7) 0.027(5) 0.093(8) -0.020(5) 0.010(6) -0.009(5)
C16 0.030(4) 0.038(4) 0.029(4) -0.003(3) 0.000(3) 0.003(3)
C17 0.030(4) 0.018(3) 0.028(4) -0.001(3) -0.006(3) 0.004(3)
C18 0.039(5) 0.020(4) 0.026(4) 0.002(3) -0.001(3) 0.002(3)
C19 0.035(5) 0.028(4) 0.032(4) 0.004(3) 0.011(4) -0.005(3)
C20 0.021(4) 0.024(4) 0.030(4) 0.000(3) 0.001(3) 0.001(3)
C21 0.026(4) 0.015(3) 0.024(4) 0.000(3) -0.001(3) 0.008(3)
C22 0.025(4) 0.013(3) 0.034(4) 0.001(3) -0.002(3) 0.000(3)
C23 0.023(4) 0.018(4) 0.029(4) 0.003(3) 0.000(3) -0.002(3)
C24 0.017(4) 0.020(3) 0.030(4) 0.001(3) 0.001(3) 0.002(3)
C25 0.017(4) 0.023(4) 0.034(4) -0.001(3) 0.000(3) -0.003(3)
C26 0.017(4) 0.032(4) 0.037(4) 0.000(3) 0.004(3) -0.001(3)
C27 0.029(4) 0.024(4) 0.028(4) -0.001(3) 0.008(3) 0.002(3)
C28 0.019(4) 0.019(3) 0.025(4) 0.005(3) -0.003(3) 0.000(3)
C29 0.024(4) 0.007(3) 0.028(4) 0.005(3) 0.006(3) 0.005(3)
C30 0.028(4) 0.029(4) 0.033(4) -0.007(3) -0.004(3) -0.003(3)
C31 0.024(4) 0.019(4) 0.031(4) 0.000(3) -0.005(3) -0.002(3)
C32 0.050(5) 0.026(4) 0.029(4) 0.000(3) 0.002(4) -0.010(4)
C33 0.063(6) 0.047(5) 0.048(5) 0.024(4) 0.020(5) 0.004(5)
C34 0.060(7) 0.064(6) 0.049(6) 0.025(5) -0.004(5) 0.013(5)
C35 0.110(9) 0.033(5) 0.043(5) 0.013(4) -0.008(5) -0.024(5)
C36 0.034(4) 0.024(4) 0.030(4) 0.002(3) 0.007(3) 0.004(3)
C37 0.039(5) 0.031(4) 0.033(4) 0.004(3) 0.001(4) 0.011(4)
C38 0.090(8) 0.068(7) 0.041(5) -0.012(5) -0.020(5) 0.039(6)
C39 0.035(5) 0.042(5) 0.089(7) 0.012(5) -0.018(5) -0.001(4)
C40 0.050(6) 0.042(5) 0.060(6) 0.000(4) 0.002(5) 0.019(4)
C41 0.030(4) 0.034(4) 0.032(4) -0.006(4) 0.003(4) -0.007(4)
C42 0.026(4) 0.044(5) 0.038(4) -0.001(4) -0.002(4) 0.001(4)
C43 0.037(5) 0.069(6) 0.041(5) -0.003(4) -0.012(4) 0.009(4)
C44 0.045(6) 0.059(6) 0.065(6) 0.003(5) -0.018(5) -0.013(5)
C45 0.047(6) 0.067(6) 0.066(6) -0.038(5) -0.027(5) 0.017(5)
C46 0.043(6) 0.073(7) 0.051(6) 0.018(5) -0.005(5) 0.002(5)

loop_
_atom_type_symbol
_atom_type_description
_atom_type_scat_dispersion_real
_atom_type_scat_dispersion_imag
_atom_type_scat_source
C C 0.0033 0.0016 'International Tables Vol C Tables 4.2.6.8 and 6.1.1.4'
H H 0.0000 0.0000 'International Tables Vol C Tables 4.2.6.8 and 6.1.1.4'
N N 0.0061 0.0033 'International Tables Vol C Tables 4.2.6.8 and 6.1.1.4'
O O 0.0106 0.0060 'International Tables Vol C Tables 4.2.6.8 and 6.1.1.4'
Dy Dy -0.1892 4.4098 'International Tables Vol C Tables 4.2.6.8 and 6.1.1.4'
Cl Cl 0.1484 0.1585 'International Tables Vol C Tables 4.2.6.8 and 6.1.1.4'

loop_
_geom_angle_atom_site_label_1
_geom_angle_atom_site_label_2
_geom_angle_atom_site_label_3
_geom_angle
_geom_angle_site_symmetry_1
_geom_angle_site_symmetry_3
O13 Dy1 O9 153.32(17) . .
O13 Dy1 O11 124.98(17) . .
O9 Dy1 O11 79.82(17) . .
O13 Dy1 O2 83.04(16) . .
O9 Dy1 O2 76.14(16) . .
O11 Dy1 O2 149.00(16) . .
O13 Dy1 O7 106.36(16) . .
O9 Dy1 O7 82.21(15) . .
O11 Dy1 O7 87.52(16) . .
O2 Dy1 O7 70.17(15) . .
O13 Dy1 O1 84.11(18) . .
O9 Dy1 O1 96.51(17) . .
O11 Dy1 O1 71.83(17) . .
O2 Dy1 O1 129.92(16) . .
O7 Dy1 O1 159.15(16) . .
O13 Dy1 N1 80.59(18) . .
O9 Dy1 N1 75.84(18) . .
O11 Dy1 N1 125.93(18) . .
O2 Dy1 N1 66.13(17) . .
O7 Dy1 N1 134.50(17) . .
O1 Dy1 N1 64.08(18) . .
O13 Dy1 O8 70.82(16) . .
O9 Dy1 O8 133.50(16) . .
O11 Dy1 O8 69.40(15) . .
O2 Dy1 O8 115.25(15) . .
O7 Dy1 O8 63.01(14) . .
O1 Dy1 O8 105.49(16) . .
N1 Dy1 O8 150.65(17) . .
O13 Dy1 Dy2 100.44(12) . .
O9 Dy1 Dy2 71.73(11) . .
O11 Dy1 Dy2 117.36(12) . .
O2 Dy1 Dy2 35.61(11) . .
O7 Dy1 Dy2 35.20(10) . .
O1 Dy1 Dy2 162.28(12) . .
N1 Dy1 Dy2 99.53(13) . .
O8 Dy1 Dy2 92.14(10) . .
O3 Dy2 O10 136.01(16) . .
O3 Dy2 O7 144.18(15) . .
O10 Dy2 O7 79.10(15) . .
O3 Dy2 O2 121.19(16) . .
O10 Dy2 O2 71.67(15) . .
O7 Dy2 O2 69.71(15) . .
O3 Dy2 O5 78.04(15) . 5_656
O10 Dy2 O5 138.74(16) . 5_656
O7 Dy2 O5 74.90(15) . 5_656
O2 Dy2 O5 69.51(15) . 5_656
O3 Dy2 O6 72.98(15) . .
O10 Dy2 O6 69.60(15) . .
O7 Dy2 O6 128.41(15) . .
O2 Dy2 O6 131.17(15) . .
O5 Dy2 O6 150.58(15) 5_656 .
O3 Dy2 N3 71.41(17) . .
O10 Dy2 N3 81.57(17) . .
O7 Dy2 N3 132.55(16) . .
O2 Dy2 N3 63.14(16) . .
O5 Dy2 N3 92.99(18) 5_656 .
O6 Dy2 N3 82.65(17) . .
O3 Dy2 N6 109.77(16) . .
O10 Dy2 N6 72.37(16) . .
O7 Dy2 N6 68.98(15) . .
O2 Dy2 N6 129.04(15) . .
O5 Dy2 N6 124.60(17) 5_656 .
O6 Dy2 N6 63.04(16) . .
N3 Dy2 N6 142.24(18) . .
O3 Dy2 N4 71.67(15) . 5_656
O10 Dy2 N4 139.38(16) . 5_656
O7 Dy2 N4 74.93(15) . 5_656
O2 Dy2 N4 125.06(15) . 5_656
O5 Dy2 N4 61.42(16) 5_656 5_656
O6 Dy2 N4 103.73(15) . 5_656
N3 Dy2 N4 138.59(17) . 5_656
N6 Dy2 N4 69.40(16) . 5_656
O3 Dy2 Dy1 148.45(11) . .
O10 Dy2 Dy1 67.12(11) . .
O7 Dy2 Dy1 35.32(10) . .
O2 Dy2 Dy1 35.03(11) . .
O5 Dy2 Dy1 73.16(11) 5_656 .
O6 Dy2 Dy1 136.21(10) . .
N3 Dy2 Dy1 97.25(12) . .
N6 Dy2 Dy1 97.19(11) . .
N4 Dy2 Dy1 104.49(11) 5_656 .
C1 O1 Dy1 124.8(4) . .
C7 O2 Dy1 122.1(4) . .
C7 O2 Dy2 117.4(4) . .
Dy1 O2 Dy2 109.36(18) . .
C14 O3 Dy2 137.3(4) . .
C13 O4 C15 116.2(6) . .
C16 O5 Dy2 123.2(4) . 5_656
C22 O6 Dy2 123.8(4) . .
C29 O7 Dy2 133.9(4) . .
C29 O7 Dy1 116.6(4) . .
Dy2 O7 Dy1 109.49(17) . .
C28 O8 C30 116.9(5) . .
C28 O8 Dy1 111.6(4) . .
C30 O8 Dy1 123.0(4) . .
C31 O9 Dy1 132.9(4) . .
C31 O10 Dy2 140.3(4) . .
C36 O11 Dy1 137.6(5) . .
C41 O13 Dy1 141.1(5) . .
C2 N1 C6 118.7(6) . .
C2 N1 Dy1 123.1(5) . .
C6 N1 Dy1 117.9(4) . .
C7 N2 N3 110.2(5) . .
C8 N3 N2 111.9(6) . .
C8 N3 Dy2 131.2(5) . .
N2 N3 Dy2 116.6(4) . .
C17 N4 C21 116.2(6) . .
C17 N4 Dy2 109.3(4) . 5_656
C21 N4 Dy2 128.5(4) . 5_656
C22 N5 N6 117.1(6) . .
C23 N6 N5 115.3(6) . .
C23 N6 Dy2 130.1(4) . .
N5 N6 Dy2 114.4(4) . .
O1 C1 C2 111.3(6) . .
N1 C2 C3 121.8(7) . .
N1 C2 C1 116.5(6) . .
C3 C2 C1 121.6(6) . .
C4 C3 C2 118.8(7) . .
C3 C4 C5 120.0(7) . .
C6 C5 C4 118.0(7) . .
N1 C6 C5 122.6(6) . .
N1 C6 C7 113.8(6) . .
C5 C6 C7 123.6(6) . .
O2 C7 N2 126.0(6) . .
O2 C7 C6 117.2(6) . .
N2 C7 C6 116.8(6) . .
N3 C8 C9 125.3(7) . .
C14 C9 C10 120.7(7) . .
C14 C9 C8 122.9(7) . .
C10 C9 C8 116.0(7) . .
C11 C10 C9 120.5(8) . .
C12 C11 C10 119.3(7) . .
C13 C12 C11 120.5(7) . .
O4 C13 C12 124.3(6) . .
O4 C13 C14 113.6(6) . .
C12 C13 C14 122.1(7) . .
O3 C14 C9 125.0(6) . .
O3 C14 C13 118.2(6) . .
C9 C14 C13 116.8(6) . .
O5 C16 C17 111.3(6) . .
N4 C17 C18 122.9(6) . .
N4 C17 C16 120.0(6) . .
C18 C17 C16 117.1(6) . .
C19 C18 C17 119.3(7) . .
C18 C19 C20 119.3(7) . .
C21 C20 C19 118.5(7) . .
N4 C21 C20 123.8(6) . .
N4 C21 C22 118.9(6) . .
C20 C21 C22 117.3(6) . .
O6 C22 N5 121.6(6) . .
O6 C22 C21 121.6(6) . .
N5 C22 C21 116.8(6) . .
N6 C23 C24 126.0(6) . .
C29 C24 C25 119.8(6) . .
C29 C24 C23 122.5(6) . .
C25 C24 C23 117.7(6) . .
C26 C25 C24 121.0(7) . .
C25 C26 C27 120.3(7) . .
C28 C27 C26 119.9(7) . .
O8 C28 C27 125.9(6) . .
O8 C28 C29 112.6(6) . .
C27 C28 C29 121.5(6) . .
O7 C29 C24 124.5(6) . .
O7 C29 C28 118.1(6) . .
C24 C29 C28 117.4(6) . .
O10 C31 O9 125.6(6) . .
O10 C31 C32 117.1(6) . .
O9 C31 C32 117.3(6) . .
C33 C32 C35 111.6(7) . .
C33 C32 C34 107.7(7) . .
C35 C32 C34 111.7(8) . .
C33 C32 C31 108.8(6) . .
C35 C32 C31 111.2(6) . .
C34 C32 C31 105.6(6) . .
O11 C36 O12 122.4(7) . .
O11 C36 C37 117.4(7) . .
O12 C36 C37 120.1(6) . .
C38 C37 C36 107.0(7) . .
C38 C37 C40 110.2(7) . .
C36 C37 C40 111.8(7) . .
C38 C37 C39 109.8(8) . .
C36 C37 C39 108.5(6) . .
C40 C37 C39 109.5(7) . .
O14 C41 O13 125.5(7) . .
O14 C41 C42 117.7(7) . .
O13 C41 C42 116.7(6) . .
C44 C42 C41 105.7(6) . .
C44 C42 C45 113.9(7) . .
C41 C42 C45 111.6(6) . .
C44 C42 C43 107.3(7) . .
C41 C42 C43 109.6(6) . .
C45 C42 C43 108.5(7) . .
Cl2 C46 Cl3 111.2(5) . .
Cl2 C46 Cl1 113.0(6) . .
Cl3 C46 Cl1 109.8(5) . .

loop_
_geom_bond_atom_site_label_1
_geom_bond_atom_site_label_2
_geom_bond_distance
_geom_bond_site_symmetry_2
Dy1 O13 2.263(5) .
Dy1 O9 2.304(5) .
Dy1 O11 2.308(5) .
Dy1 O2 2.343(4) .
Dy1 O7 2.362(4) .
Dy1 O1 2.412(5) .
Dy1 N1 2.480(6) .
Dy1 O8 2.560(5) .
Dy1 Dy2 3.8514(9) .
Dy2 O3 2.302(4) .
Dy2 O10 2.331(4) .
Dy2 O7 2.355(4) .
Dy2 O2 2.377(4) .
Dy2 O5 2.423(5) 5_656
Dy2 O6 2.431(4) .
Dy2 N3 2.495(6) .
Dy2 N6 2.594(5) .
Dy2 N4 2.816(5) 5_656
Cl1 C46 1.771(10) .
Cl2 C46 1.737(10) .
Cl3 C46 1.739(10) .
O1 C1 1.434(9) .
O2 C7 1.291(8) .
O3 C14 1.308(8) .
O4 C13 1.360(8) .
O4 C15 1.442(9) .
O5 C16 1.419(9) .
O5 Dy2 2.423(5) 5_656
O6 C22 1.235(8) .
O7 C29 1.325(8) .
O8 C28 1.378(8) .
O8 C30 1.429(8) .
O9 C31 1.262(8) .
O10 C31 1.238(8) .
O11 C36 1.254(8) .
O12 C36 1.262(9) .
O13 C41 1.264(9) .
O14 C41 1.237(8) .
N1 C2 1.338(9) .
N1 C6 1.347(8) .
N2 C7 1.295(8) .
N2 N3 1.404(8) .
N3 C8 1.284(9) .
N4 C17 1.347(8) .
N4 C21 1.348(8) .
N4 Dy2 2.816(5) 5_656
N5 C22 1.346(9) .
N5 N6 1.387(7) .
N6 C23 1.292(8) .
C1 C2 1.472(10) .
C2 C3 1.382(10) .
C3 C4 1.372(10) .
C4 C5 1.382(10) .
C5 C6 1.375(10) .
C6 C7 1.492(9) .
C8 C9 1.440(10) .
C9 C14 1.400(10) .
C9 C10 1.422(10) .
C10 C11 1.395(11) .
C11 C12 1.390(11) .
C12 C13 1.379(10) .
C13 C14 1.432(9) .
C16 C17 1.503(10) .
C17 C18 1.384(10) .
C18 C19 1.358(10) .
C19 C20 1.376(9) .
C20 C21 1.373(9) .
C21 C22 1.481(9) .
C23 C24 1.437(9) .
C24 C29 1.401(9) .
C24 C25 1.413(9) .
C25 C26 1.365(10) .
C26 C27 1.383(10) .
C27 C28 1.378(9) .
C28 C29 1.423(9) .
C31 C32 1.549(10) .
C32 C33 1.505(11) .
C32 C35 1.518(11) .
C32 C34 1.527(11) .
C36 C37 1.516(11) .
C37 C38 1.509(11) .
C37 C40 1.538(11) .
C37 C39 1.556(12) .
C41 C42 1.537(10) .
C42 C44 1.528(11) .
C42 C45 1.540(11) .
C42 C43 1.557(11) .
